data_2013395
loop_
_publ_author_name
'Krupkov\'a, Radmila'
'F\'abry, Jan'
'Van\<ek, P\<remysl'
'C\'isa\<rov\'a, Ivana'

_publ_section_title
;
 Two modifications of a KH~2~PO~4~&#x00B7;HF adduct
;
_journal_issue 8
_journal_name_full 'Acta Crystallographica Section C'
_journal_page_first i79
_journal_page_last i82
_journal_paper_doi 10.1107/S0108270103012654
_journal_volume 59
_journal_year 2003
_chemical_formula_iupac 'K H2 P O4, HF'
_chemical_formula_moiety 'K H2 P O4, H F'
_chemical_formula_sum 'F H3 K O4 P'
_chemical_formula_weight 156.09
_chemical_name_common 'KH~2~PO~4~.HF adduct (II)'
_chemical_name_systematic
;
 potassium dihydrogenphosphate - hydrofluoric acid adduct (II)
;
_space_group_IT_number 14
_symmetry_cell_setting monoclinic
_symmetry_space_group_name_Hall '-P 2ybc'
_symmetry_space_group_name_H-M 'P 1 21/c 1'
_atom_sites_solution_hydrogens difmap
_atom_sites_solution_primary direct
_audit_creation_method SHELXL-97
_cell_angle_alpha 90.00
_cell_angle_beta 101.2370(18)
_cell_angle_gamma 90.00
_cell_formula_units_Z 4
_cell_length_a 6.4480(2)
_cell_length_b 7.5660(2)
_cell_length_c 9.4760(3)
_cell_measurement_reflns_used 4563
_cell_measurement_temperature 150(2)
_cell_measurement_theta_max 30.03
_cell_measurement_theta_min 1.02
_cell_volume 453.43(2)
_computing_cell_refinement 'HKL Denzo Scalepack (Otwinowski & Minor, 1997)'
_computing_data_collection 'COLLECT (Nonius BV, 1997-2000)'
_computing_data_reduction 'HKL Denzo and Scalepack (Otwinowski & Minor, 1997)'
_computing_molecular_graphics 'ORTEPIII (Burnett & Johnson, 1996)'
_computing_publication_material 'SHELXL-97 (Sheldrick, 1997)'
_computing_structure_refinement 'SHELXL-97 (Sheldrick, 1997)'
_computing_structure_solution 'SIR97 (Cascarano et al., 1996)'
_diffrn_ambient_temperature 150(2)
_diffrn_detector_area_resol_mean 9.091
_diffrn_measured_fraction_theta_full 0.974
_diffrn_measured_fraction_theta_max 0.974
_diffrn_measurement_device_type 'Nonius KappaCCD'
_diffrn_measurement_method '\w scans'
_diffrn_radiation_monochromator graphite
_diffrn_radiation_source 'fine-focus sealed tube'
_diffrn_radiation_type MoK\a
_diffrn_radiation_wavelength 0.71070
_diffrn_reflns_av_R_equivalents 0.0376
_diffrn_reflns_av_sigmaI/netI 0.0258
_diffrn_reflns_limit_h_max 9
_diffrn_reflns_limit_h_min 0
_diffrn_reflns_limit_k_max 10
_diffrn_reflns_limit_k_min -10
_diffrn_reflns_limit_l_max 13
_diffrn_reflns_limit_l_min -13
_diffrn_reflns_number 6815
_diffrn_reflns_theta_full 30.08
_diffrn_reflns_theta_max 30.08
_diffrn_reflns_theta_min 3.22
_diffrn_standards_number 0
_exptl_absorpt_coefficient_mu 1.450
_exptl_absorpt_correction_T_max 0.571
_exptl_absorpt_correction_T_min 0.423
_exptl_absorpt_correction_type multi-scan
_exptl_absorpt_process_details 'SORTAV (Blessing, 1997)'
_exptl_crystal_colour colourless
_exptl_crystal_density_diffrn 2.287
_exptl_crystal_density_method 'not measured'
_exptl_crystal_description plate
_exptl_crystal_F_000 312
_exptl_crystal_size_max 0.65
_exptl_crystal_size_mid 0.5
_exptl_crystal_size_min 0.4
_refine_diff_density_max 0.505
_refine_diff_density_min -0.495
_refine_ls_extinction_coef 0.063(9)
_refine_ls_extinction_expression Fc^*^=kFc[1+0.001xFc^2^\l^3^/sin(2\q)]^-1/4^
_refine_ls_extinction_method SHELXL
_refine_ls_goodness_of_fit_ref 1.176
_refine_ls_hydrogen_treatment refall
_refine_ls_matrix_type full
_refine_ls_number_parameters 77
_refine_ls_number_reflns 1297
_refine_ls_number_restraints 0
_refine_ls_restrained_S_all 1.176
_refine_ls_R_factor_all 0.0245
_refine_ls_R_factor_gt 0.0239
_refine_ls_shift/su_max 0.001
_refine_ls_shift/su_mean 0.000
_refine_ls_structure_factor_coef Fsqd
_refine_ls_weighting_details 'calc w=1/[\s^2^(Fo^2^)+(0.0344P)^2^+0.2532P] where P=(Fo^2^+2Fc^2^)/3'
_refine_ls_weighting_scheme calc
_refine_ls_wR_factor_gt 0.0591
_refine_ls_wR_factor_ref 0.0594
_reflns_number_gt 1265
_reflns_number_total 1297
_reflns_threshold_expression I>2\s(I)
_cod_data_source_file bc1019.cif
_cod_data_source_block KDPHF150II
_cod_original_sg_symbol_H-M 'P 21/c'
_cod_database_code 2013395
_cod_database_fobs_code 2013395

loop_
_symmetry_equiv_pos_as_xyz
'x, y, z'
'-x, y+1/2, -z+1/2'
'-x, -y, -z'
'x, -y-1/2, z-1/2'

loop_
_atom_site_label
_atom_site_fract_x
_atom_site_fract_y
_atom_site_fract_z
_atom_site_U_iso_or_equiv
_atom_site_adp_type
_atom_site_calc_flag
_atom_site_refinement_flags
_atom_site_occupancy
_atom_site_disorder_assembly
_atom_site_disorder_group
_atom_site_type_symbol
K 0.84556(4) 0.22681(4) 0.45470(3) 0.01566(12) Uani d . 1 . . K
P 0.61626(5) 0.70589(4) 0.33024(3) 0.00889(12) Uani d . 1 . . P
O1 0.64216(16) 0.86712(12) 0.43691(11) 0.0143(2) Uani d . 1 . . O
O2 0.40382(14) 0.61818(13) 0.35198(10) 0.0134(2) Uani d . 1 . . O
O3 0.59098(15) 0.77907(12) 0.18009(10) 0.0125(2) Uani d . 1 . . O
O4 0.79879(14) 0.57840(13) 0.37120(10) 0.0140(2) Uani d . 1 . . O
F 0.96623(14) 0.47367(12) 0.18426(10) 0.0220(2) Uani d . 1 . . F
H1 0.636(4) 0.833(3) 0.518(3) 0.037(6) Uiso d . 1 . . H
H2 0.397(4) 0.510(4) 0.338(3) 0.044(7) Uiso d . 1 . . H
H3 0.899(5) 0.516(4) 0.252(4) 0.061(9) Uiso d . 1 . . H

loop_
_atom_site_aniso_label
_atom_site_aniso_U_11
_atom_site_aniso_U_22
_atom_site_aniso_U_33
_atom_site_aniso_U_12
_atom_site_aniso_U_13
_atom_site_aniso_U_23
K 0.01554(17) 0.01351(16) 0.01707(17) 0.00174(9) 0.00106(11) 0.00181(9)
P 0.01097(17) 0.00808(17) 0.00789(17) 0.00009(10) 0.00249(11) 0.00018(9)
O1 0.0219(5) 0.0116(4) 0.0106(4) -0.0043(3) 0.0059(3) -0.0023(3)
O2 0.0134(4) 0.0099(4) 0.0178(5) -0.0016(3) 0.0054(3) -0.0017(3)
O3 0.0187(5) 0.0105(4) 0.0085(4) 0.0013(3) 0.0035(3) 0.0009(3)
O4 0.0131(4) 0.0156(4) 0.0135(4) 0.0036(3) 0.0029(3) 0.0039(3)
F 0.0198(4) 0.0264(5) 0.0211(4) 0.0021(3) 0.0069(3) -0.0074(3)

loop_
_atom_type_symbol
_atom_type_description
_atom_type_scat_dispersion_real
_atom_type_scat_dispersion_imag
_atom_type_scat_source
K K 0.2009 0.2494 'International Tables Vol C Tables 4.2.6.8 and 6.1.1.4'
P P 0.1023 0.0942 'International Tables Vol C Tables 4.2.6.8 and 6.1.1.4'
O O 0.0106 0.0060 'International Tables Vol C Tables 4.2.6.8 and 6.1.1.4'
H H 0.0000 0.0000 'International Tables Vol C Tables 4.2.6.8 and 6.1.1.4'
F F 0.0171 0.0103 'International Tables Vol C Tables 4.2.6.8 and 6.1.1.4'

loop_
_geom_angle_atom_site_label_1
_geom_angle_atom_site_label_2
_geom_angle_atom_site_label_3
_geom_angle_site_symmetry_1
_geom_angle_site_symmetry_3
_geom_angle
_geom_angle_publ_flag
F K F 4_566 2_745 84.68(3) no
F K O4 4_566 . 141.58(3) no
F K O4 2_745 . 124.55(3) no
F K O3 4_566 2_645 123.31(3) no
F K O3 2_745 2_645 111.64(3) no
O4 K O3 . 2_645 72.52(3) no
F K O2 4_566 3_666 79.82(3) no
F K O2 2_745 3_666 159.37(3) no
O4 K O2 . 3_666 75.55(3) no
O3 K O2 2_645 3_666 67.17(3) no
F K O4 4_566 3_766 75.75(3) no
F K O4 2_745 3_766 104.46(3) no
O4 K O4 . 3_766 73.12(3) no
O3 K O4 2_645 3_766 139.98(3) no
O2 K O4 3_666 3_766 84.90(3) no
F K O1 4_566 1_545 65.31(3) no
F K O1 2_745 1_545 64.53(3) no
O4 K O1 . 1_545 145.93(3) no
O3 K O1 2_645 1_545 73.87(3) no
O2 K O1 3_666 1_545 96.40(3) no
O4 K O1 3_766 1_545 140.04(3) no
F K O2 4_566 2_645 128.79(3) no
F K O2 2_745 2_645 64.37(3) no
O4 K O2 . 2_645 88.82(3) no
O3 K O2 2_645 2_645 49.23(3) no
O2 K O2 3_666 2_645 116.20(3) no
O4 K O2 3_766 2_645 148.27(3) no
O1 K O2 1_545 2_645 64.74(3) no
F K O1 4_566 3_766 60.63(3) no
F K O1 2_745 3_766 59.63(3) no
O4 K O1 . 3_766 109.74(3) no
O3 K O1 2_645 3_766 170.95(3) no
O2 K O1 3_666 3_766 121.81(3) no
O4 K O1 3_766 3_766 47.06(2) no
O1 K O1 1_545 3_766 102.64(2) no
O2 K O1 2_645 3_766 121.72(3) no
F K F 4_566 . 150.08(4) no
F K F 2_745 . 80.382(11) no
O4 K F . . 44.18(2) no
O3 K F 2_645 . 86.42(3) no
O2 K F 3_666 . 119.44(3) no
O4 K F 3_766 . 83.06(3) no
O1 K F 1_545 . 128.22(3) no
O2 K F 2_645 . 66.16(2) no
O1 K F 3_766 . 89.47(2) no
O1 P O2 . . 103.27(5) no
O1 P O3 . . 107.49(5) no
O1 P O4 . . 110.49(6) no
O2 P O3 . . 110.03(5) no
O2 P O4 . . 110.58(5) no
O3 P O4 . . 114.36(5) no
P O1 H1 1_555 1_555 110(2) yes
P O2 H2 1_555 1_555 115(2) yes
P O3 H1 1_555 4_575 128.3(8) yes
P O3 H2 1_555 2_655 117.3(9) yes
P O4 H3 1_555 1_555 116.0(10) yes

loop_
_geom_bond_atom_site_label_1
_geom_bond_atom_site_label_2
_geom_bond_site_symmetry_2
_geom_bond_distance
_geom_bond_publ_flag
K F 4_566 2.6416(9) yes
K F 2_745 2.7382(10) yes
K O4 . 2.7749(10) yes
K O3 2_645 2.8827(10) yes
K O2 3_666 2.9096(10) yes
K O4 3_766 2.9459(10) yes
K O1 1_545 3.0114(10) yes
K O2 2_645 3.1441(10) yes
K O1 3_766 3.3390(11) yes
K F . 3.3821(10) yes
P O1 . 1.5722(10) yes
P O2 . 1.5714(10) yes
P O3 . 1.5057(10) yes
P O4 . 1.5127(9) yes
O1 K 1_565 3.0114(10) no
O1 K 3_766 3.3390(11) no
O2 K 3_666 2.9094(10) no
O2 K 2_655 3.1442(10) no
O3 K 2_655 2.8827(10) no
O4 K 3_766 2.9458(10) no
F K 4_565 2.6417(9) no
F K 2_755 2.7382(10) no

loop_
_geom_hbond_atom_site_label_D
_geom_hbond_atom_site_label_H
_geom_hbond_atom_site_label_A
_geom_hbond_site_symmetry_A
_geom_hbond_distance_DH
_geom_hbond_distance_HA
_geom_hbond_distance_DA
_geom_hbond_angle_DHA
_geom_hbond_publ_flag
F H3 O4 1_555 0.90(3) 1.48(3) 2.3827(13) 176(3) yes
O1 H1 O3 4_576 0.82(3) 1.83(3) 2.6342(14) 169(3) yes
O2 H2 O3 2_645 0.83(3) 1.76(3) 2.5846(13) 174(3) yes
